data_7212980
loop_
_publ_author_name
'Jauk, Birgit'
'Belaj, Ferdinand'
'Kappe, C. Oliver'

_publ_section_title
;
 Synthesis and reactions of Biginelli-compounds. Part 14.1 A
 rhodium-induced cyclization--cycloaddition sequence for the construction
 of conformationally rigid calcium channel modulators of the
 dihydropyrimidine type
;
_journal_issue 3
_journal_name_full 'Journal of the Chemical Society, Perkin Transactions 1'
_journal_page_first 307
_journal_paper_doi 10.1039/a808594c
_journal_year 1999
_chemical_formula_moiety 'C20 H22 N2 O6'
_chemical_formula_sum 'C20 H22 N2 O6'
_chemical_formula_weight 386.40
_chemical_name_systematic
; 
 4-Ethyl 14-Methyl 3-Methyl-15-oxo-17-oxa-2,16-diazapentacyclo[12.2.1.0^1,12^.
0^5,16^.0^6,11^]heptadeca-6,8,10-triene-4,14-dicarboxylate
;
_space_group_IT_number 14
_symmetry_cell_setting monoclinic
_symmetry_space_group_name_Hall '-P 2ybc'
_symmetry_space_group_name_H-M 'P 1 21/c 1'
_atom_sites_solution_hydrogens geom
_atom_sites_solution_primary direct
_atom_sites_solution_secondary difmap
_audit_creation_method 'manual edited SHELXL-97 .cif file'
_cell_angle_alpha 90.00
_cell_angle_beta 111.847(18)
_cell_angle_gamma 90.00
_cell_formula_units_Z 4
_cell_length_a 14.998(3)
_cell_length_b 9.397(2)
_cell_length_c 14.153(4)
_cell_measurement_reflns_used 71
_cell_measurement_temperature 293(2)
_cell_measurement_theta_max 14.47
_cell_measurement_theta_min 12.57
_cell_volume 1851.4(8)
_computing_cell_refinement 'local program'
_computing_data_collection 'local program'
_computing_data_reduction 'local program'
_computing_molecular_graphics 'ORTEP (Johnson,1965)'
_computing_publication_material 'SHELXL-97 (Sheldrick, 1997)'
_computing_structure_refinement 'SHELXL-97 (Sheldrick, 1997)'
_computing_structure_solution 'SHELXS-97 (Sheldrick, 1990)'
_diffrn_ambient_temperature 293(2)
_diffrn_measured_fraction_theta_full 0.999
_diffrn_measured_fraction_theta_max 0.999
_diffrn_measurement_device_type 'Stoe 4-circle'
_diffrn_measurement_method \w-scans
_diffrn_radiation_monochromator graphite
_diffrn_radiation_source 'fine-focus sealed tube'
_diffrn_radiation_type MoK\a
_diffrn_radiation_wavelength 0.71069
_diffrn_reflns_av_R_equivalents 0.0227
_diffrn_reflns_av_sigmaI/netI 0.0440
_diffrn_reflns_limit_h_max 18
_diffrn_reflns_limit_h_min -19
_diffrn_reflns_limit_k_max 1
_diffrn_reflns_limit_k_min -12
_diffrn_reflns_limit_l_max 18
_diffrn_reflns_limit_l_min -1
_diffrn_reflns_number 5051
_diffrn_reflns_theta_full 27.00
_diffrn_reflns_theta_max 27.00
_diffrn_reflns_theta_min 2.61
_diffrn_standards_decay_% 0.0
_diffrn_standards_interval_count 100
_diffrn_standards_number 2
_exptl_absorpt_coefficient_mu 0.103
_exptl_absorpt_correction_type none
_exptl_crystal_colour colourless
_exptl_crystal_density_diffrn 1.386
_exptl_crystal_density_method 'not measured'
_exptl_crystal_description block
_exptl_crystal_F_000 816
_exptl_crystal_size_max 0.40
_exptl_crystal_size_mid 0.30
_exptl_crystal_size_min 0.28
_refine_diff_density_max 0.246
_refine_diff_density_min -0.203
_refine_diff_density_rms 0.039
_refine_ls_extinction_coef 0.0065(10)
_refine_ls_extinction_expression Fc^*^=kFc[1+0.001xFc^2^\l^3^/sin(2\q)]^-1/4^
_refine_ls_extinction_method SHELXL
_refine_ls_goodness_of_fit_ref 1.025
_refine_ls_hydrogen_treatment mixed
_refine_ls_matrix_type full
_refine_ls_number_parameters 268
_refine_ls_number_reflns 4024
_refine_ls_number_restraints 0
_refine_ls_restrained_S_all 1.025
_refine_ls_R_factor_all 0.0826
_refine_ls_R_factor_gt 0.0492
_refine_ls_shift/su_max 0.000
_refine_ls_shift/su_mean 0.000
_refine_ls_structure_factor_coef Fsqd
_refine_ls_weighting_details 'calc w=1/[\s^2^(Fo^2^)+(0.0434P)^2^+0.6168P] where P=(Fo^2^+2Fc^2^)/3'
_refine_ls_weighting_scheme calc
_refine_ls_wR_factor_gt 0.1058
_refine_ls_wR_factor_ref 0.1238
_reflns_number_gt 2777
_reflns_number_total 4024
_reflns_threshold_expression >2sigma(I)
_cod_data_source_file 808594csup1.cif
_cod_data_source_block 20
_cod_database_code 7212980

loop_
_symmetry_equiv_pos_as_xyz
'x, y, z'
'-x, y+1/2, -z+1/2'
'-x, -y, -z'
'x, -y-1/2, z-1/2'

loop_
_atom_site_label
_atom_site_type_symbol
_atom_site_fract_x
_atom_site_fract_y
_atom_site_fract_z
_atom_site_U_iso_or_equiv
_atom_site_adp_type
_atom_site_occupancy
_atom_site_symmetry_multiplicity
_atom_site_calc_flag
_atom_site_refinement_flags
C1 C 0.79601(13) 0.8907(2) 0.40429(15) 0.0323(4) Uani 1 1 d .
N2 N 0.73703(13) 0.9518(2) 0.30973(14) 0.0373(4) Uani 1 1 d .
H2 H 0.7111(17) 1.025(3) 0.3205(18) 0.046(7) Uiso 1 1 d .
C3 C 0.65818(14) 0.8527(2) 0.25288(15) 0.0368(5) Uani 1 1 d .
H3 H 0.6886 0.7687 0.2369 0.033(5) Uiso 1 1 calc R
C31 C 0.59660(17) 0.9191(3) 0.15160(17) 0.0509(6) Uani 1 1 d .
H311 H 0.6369 0.9488 0.1161 0.067(5) Uiso 1 1 calc R
H312 H 0.5631 1.0000 0.1635 0.067(5) Uiso 1 1 calc R
H313 H 0.5509 0.8503 0.1113 0.067(5) Uiso 1 1 calc R
C4 C 0.60043(13) 0.7995(2) 0.31704(15) 0.0339(5) Uani 1 1 d .
H4 H 0.5592 0.7212 0.2796 0.032(5) Uiso 1 1 calc R
C5 C 0.66948(13) 0.7393(2) 0.42178(15) 0.0315(4) Uani 1 1 d .
H5 H 0.6331 0.7188 0.4652 0.025(5) Uiso 1 1 calc R
C6 C 0.71999(13) 0.6050(2) 0.40794(15) 0.0328(4) Uani 1 1 d .
C7 C 0.67920(15) 0.4710(2) 0.40705(17) 0.0408(5) Uani 1 1 d .
H7 H 0.6219 0.4636 0.4178 0.051(3) Uiso 1 1 calc R
C8 C 0.72307(17) 0.3495(2) 0.39039(19) 0.0494(6) Uani 1 1 d .
H8 H 0.6959 0.2607 0.3910 0.051(3) Uiso 1 1 calc R
C9 C 0.80783(17) 0.3605(2) 0.37276(19) 0.0498(6) Uani 1 1 d .
H9 H 0.8372 0.2792 0.3604 0.051(3) Uiso 1 1 calc R
C10 C 0.84841(15) 0.4926(2) 0.37360(18) 0.0442(6) Uani 1 1 d .
H10 H 0.9050 0.4990 0.3613 0.051(3) Uiso 1 1 calc R
C11 C 0.80662(13) 0.6167(2) 0.39251(15) 0.0334(5) Uani 1 1 d .
C12 C 0.85827(13) 0.7589(2) 0.40280(16) 0.0334(5) Uani 1 1 d .
H12 H 0.8845 0.7691 0.3493 0.038(6) Uiso 1 1 calc R
C13 C 0.93991(14) 0.7753(2) 0.51044(16) 0.0376(5) Uani 1 1 d .
H131 H 0.9478 0.6892 0.5504 0.047(4) Uiso 1 1 calc R
H132 H 1.0007 0.8000 0.5052 0.047(4) Uiso 1 1 calc R
C14 C 0.90061(14) 0.8991(2) 0.55599(16) 0.0364(5) Uani 1 1 d .
C15 C 0.80847(14) 0.8396(2) 0.56701(16) 0.0342(5) Uani 1 1 d .
O15 O 0.79880(11) 0.78915(18) 0.64146(11) 0.0489(4) Uani 1 1 d .
N16 N 0.74153(11) 0.84929(17) 0.46930(12) 0.0310(4) Uani 1 1 d .
O17 O 0.86172(10) 0.99181(14) 0.46875(11) 0.0383(4) Uani 1 1 d .
C41 C 0.53588(14) 0.9119(2) 0.33621(15) 0.0360(5) Uani 1 1 d .
O41 O 0.54573(11) 1.03919(17) 0.33433(13) 0.0515(4) Uani 1 1 d .
O42 O 0.46558(10) 0.84863(16) 0.35718(13) 0.0482(4) Uani 1 1 d .
C42 C 0.39367(15) 0.9382(3) 0.37487(19) 0.0492(6) Uani 1 1 d .
H421 H 0.3556 0.9885 0.3132 0.061(5) Uiso 1 1 calc R
H422 H 0.4243 1.0074 0.4279 0.061(5) Uiso 1 1 calc R
C43 C 0.3320(2) 0.8398(3) 0.4067(2) 0.0737(9) Uani 1 1 d .
H431 H 0.2831 0.8935 0.4193 0.103(7) Uiso 1 1 calc R
H432 H 0.3707 0.7908 0.4677 0.103(7) Uiso 1 1 calc R
H433 H 0.3024 0.7719 0.3535 0.103(7) Uiso 1 1 calc R
C51 C 0.96851(15) 0.9749(2) 0.64929(17) 0.0420(5) Uani 1 1 d .
O51 O 0.96446(13) 1.09961(19) 0.66477(15) 0.0689(6) Uani 1 1 d .
O52 O 1.03077(12) 0.88330(18) 0.70990(12) 0.0560(5) Uani 1 1 d .
C52 C 1.09738(18) 0.9367(3) 0.80742(19) 0.0612(7) Uani 1 1 d .
H521 H 1.1387 0.8609 0.8440 0.148(10) Uiso 1 1 calc R
H522 H 1.0618 0.9723 0.8465 0.148(10) Uiso 1 1 calc R
H523 H 1.1354 1.0119 0.7959 0.148(10) Uiso 1 1 calc R

loop_
_atom_site_aniso_label
_atom_site_aniso_U_11
_atom_site_aniso_U_22
_atom_site_aniso_U_33
_atom_site_aniso_U_23
_atom_site_aniso_U_13
_atom_site_aniso_U_12
C1 0.0321(10) 0.0293(10) 0.0354(11) 0.0013(9) 0.0124(9) -0.0040(8)
N2 0.0375(9) 0.0341(10) 0.0393(10) 0.0047(8) 0.0134(8) 0.0019(8)
C3 0.0341(10) 0.0393(12) 0.0364(11) -0.0011(9) 0.0125(9) 0.0044(9)
C31 0.0485(13) 0.0612(16) 0.0402(13) 0.0038(12) 0.0131(11) 0.0042(12)
C4 0.0286(9) 0.0341(11) 0.0378(11) -0.0028(9) 0.0109(8) 0.0000(8)
C5 0.0288(9) 0.0299(10) 0.0383(11) -0.0002(9) 0.0153(9) -0.0022(8)
C6 0.0313(10) 0.0290(10) 0.0358(11) 0.0014(9) 0.0099(8) 0.0007(8)
C7 0.0413(12) 0.0323(11) 0.0497(13) -0.0001(10) 0.0179(10) -0.0047(9)
C8 0.0573(14) 0.0272(11) 0.0606(15) -0.0014(11) 0.0186(12) -0.0041(10)
C9 0.0532(14) 0.0315(12) 0.0635(16) -0.0056(11) 0.0204(12) 0.0094(11)
C10 0.0357(11) 0.0412(13) 0.0561(14) -0.0041(11) 0.0175(11) 0.0046(10)
C11 0.0310(10) 0.0322(11) 0.0362(11) 0.0007(9) 0.0114(9) 0.0022(8)
C12 0.0306(10) 0.0338(11) 0.0382(11) -0.0002(9) 0.0154(9) -0.0008(8)
C13 0.0303(10) 0.0371(12) 0.0444(12) 0.0013(10) 0.0126(9) -0.0008(9)
C14 0.0344(10) 0.0331(11) 0.0385(11) 0.0001(9) 0.0097(9) -0.0036(9)
C15 0.0357(10) 0.0297(10) 0.0365(11) -0.0014(9) 0.0125(9) 0.0014(9)
O15 0.0487(9) 0.0609(11) 0.0385(9) 0.0071(8) 0.0177(7) -0.0043(8)
N16 0.0308(8) 0.0280(8) 0.0348(9) 0.0003(7) 0.0129(7) -0.0012(7)
O17 0.0402(8) 0.0301(7) 0.0418(8) 0.0014(6) 0.0122(7) -0.0071(6)
C41 0.0314(10) 0.0398(12) 0.0339(11) 0.0004(9) 0.0087(9) 0.0054(9)
O41 0.0509(9) 0.0355(9) 0.0710(12) 0.0018(8) 0.0262(9) 0.0069(7)
O42 0.0405(8) 0.0434(9) 0.0692(11) 0.0000(8) 0.0303(8) 0.0070(7)
C42 0.0401(12) 0.0564(15) 0.0557(15) -0.0012(12) 0.0234(11) 0.0147(11)
C43 0.0678(17) 0.080(2) 0.096(2) 0.0126(18) 0.0565(18) 0.0168(16)
C51 0.0399(11) 0.0409(13) 0.0450(13) -0.0042(11) 0.0157(10) -0.0073(10)
O51 0.0679(12) 0.0461(11) 0.0736(13) -0.0188(10) 0.0041(10) -0.0029(9)
O52 0.0550(10) 0.0513(10) 0.0449(9) -0.0040(8) -0.0010(8) -0.0029(9)
C52 0.0477(14) 0.080(2) 0.0441(14) -0.0094(14) 0.0034(12) -0.0088(14)

loop_
_atom_type_symbol
_atom_type_description
_atom_type_scat_dispersion_real
_atom_type_scat_dispersion_imag
_atom_type_scat_source
C C 0.0033 0.0016 'International Tables Vol C Tables 4.2.6.8 and 6.1.1.4'
H H 0.0000 0.0000 'International Tables Vol C Tables 4.2.6.8 and 6.1.1.4'
N N 0.0061 0.0033 'International Tables Vol C Tables 4.2.6.8 and 6.1.1.4'
O O 0.0106 0.0060 'International Tables Vol C Tables 4.2.6.8 and 6.1.1.4'

loop_
_geom_angle_atom_site_label_1
_geom_angle_atom_site_label_2
_geom_angle_atom_site_label_3
_geom_angle
_geom_angle_publ_flag
N2 C1 O17 111.87(16) yes
N2 C1 N16 113.21(15) ?
O17 C1 N16 100.71(15) yes
N2 C1 C12 118.36(17) ?
O17 C1 C12 105.28(15) yes
N16 C1 C12 105.66(15) yes
C1 N2 C3 110.36(16) yes
C1 N2 H2 109.3(17) ?
C3 N2 H2 106.5(17) ?
N2 C3 C31 109.62(18) ?
N2 C3 C4 112.96(16) ?
C31 C3 C4 114.08(17) ?
N2 C3 H3 106.5 ?
C31 C3 H3 106.5 ?
C4 C3 H3 106.5 ?
C3 C31 H311 109.5 ?
C3 C31 H312 109.5 ?
H311 C31 H312 109.5 ?
C3 C31 H313 109.5 ?
H311 C31 H313 109.5 ?
H312 C31 H313 109.5 ?
C41 C4 C3 114.27(17) ?
C41 C4 C5 108.82(16) ?
C3 C4 C5 110.73(15) ?
C41 C4 H4 107.6 ?
C3 C4 H4 107.6 ?
C5 C4 H4 107.6 ?
N16 C5 C6 109.06(15) ?
N16 C5 C4 107.14(15) ?
C6 C5 C4 111.35(16) ?
N16 C5 H5 109.7 ?
C6 C5 H5 109.7 ?
C4 C5 H5 109.7 ?
C7 C6 C11 119.84(19) ?
C7 C6 C5 120.74(17) ?
C11 C6 C5 119.39(17) ?
C8 C7 C6 120.78(19) ?
C8 C7 H7 119.6 ?
C6 C7 H7 119.6 ?
C7 C8 C9 119.7(2) ?
C7 C8 H8 120.2 ?
C9 C8 H8 120.2 ?
C10 C9 C8 119.7(2) ?
C10 C9 H9 120.1 ?
C8 C9 H9 120.1 ?
C9 C10 C11 121.7(2) ?
C9 C10 H10 119.2 ?
C11 C10 H10 119.2 ?
C10 C11 C6 118.25(19) ?
C10 C11 C12 120.15(17) ?
C6 C11 C12 121.48(17) ?
C11 C12 C1 114.39(15) ?
C11 C12 C13 111.41(17) ?
C1 C12 C13 99.43(15) yes
C11 C12 H12 110.4 ?
C1 C12 H12 110.4 ?
C13 C12 H12 110.4 ?
C14 C13 C12 101.43(15) yes
C14 C13 H131 111.5 ?
C12 C13 H131 111.5 ?
C14 C13 H132 111.5 ?
C12 C13 H132 111.5 ?
H131 C13 H132 109.3 ?
O17 C14 C51 112.87(17) ?
O17 C14 C13 101.08(16) yes
C51 C14 C13 118.70(17) ?
O17 C14 C15 102.23(15) yes
C51 C14 C15 114.67(17) ?
C13 C14 C15 105.23(16) ?
O15 C15 N16 128.36(19) yes
O15 C15 C14 128.86(19) ?
N16 C15 C14 102.65(16) yes
C15 N16 C5 123.49(16) ?
C15 N16 C1 105.95(15) yes
C5 N16 C1 112.36(15) ?
C1 O17 C14 96.19(14) yes
O41 C41 O42 124.0(2) ?
O41 C41 C4 126.3(2) ?
O42 C41 C4 109.72(18) ?
C41 O42 C42 118.39(17) ?
O42 C42 C43 106.0(2) ?
O42 C42 H421 110.5 ?
C43 C42 H421 110.5 ?
O42 C42 H422 110.5 ?
C43 C42 H422 110.5 ?
H421 C42 H422 108.7 ?
C42 C43 H431 109.5 ?
C42 C43 H432 109.5 ?
H431 C43 H432 109.5 ?
C42 C43 H433 109.5 ?
H431 C43 H433 109.5 ?
H432 C43 H433 109.5 ?
O51 C51 O52 126.1(2) ?
O51 C51 C14 123.8(2) ?
O52 C51 C14 110.07(19) ?
C51 O52 C52 117.3(2) ?
O52 C52 H521 109.5 ?
O52 C52 H522 109.5 ?
H521 C52 H522 109.5 ?
O52 C52 H523 109.5 ?
H521 C52 H523 109.5 ?
H522 C52 H523 109.5 ?

loop_
_geom_bond_atom_site_label_1
_geom_bond_atom_site_label_2
_geom_bond_distance
_geom_bond_publ_flag
C1 N2 1.422(3) yes
C1 O17 1.427(2) yes
C1 N16 1.492(2) yes
C1 C12 1.556(3) yes
N2 C3 1.485(3) yes
N2 H2 0.83(2) ?
C3 C31 1.520(3) ?
C3 C4 1.552(3) yes
C3 H3 0.9800 ?
C31 H311 0.9600 ?
C31 H312 0.9600 ?
C31 H313 0.9600 ?
C4 C41 1.524(3) ?
C4 C5 1.565(3) yes
C4 H4 0.9800 ?
C5 N16 1.466(2) yes
C5 C6 1.521(3) yes
C5 H5 0.9800 ?
C6 C7 1.398(3) ?
C6 C11 1.400(3) yes
C7 C8 1.381(3) ?
C7 H7 0.9300 ?
C8 C9 1.387(3) ?
C8 H8 0.9300 ?
C9 C10 1.380(3) ?
C9 H9 0.9300 ?
C10 C11 1.396(3) ?
C10 H10 0.9300 ?
C11 C12 1.524(3) yes
C12 C13 1.567(3) yes
C12 H12 0.9800 ?
C13 C14 1.548(3) yes
C13 H131 0.9700 ?
C13 H132 0.9700 ?
C14 O17 1.445(2) yes
C14 C51 1.512(3) ?
C14 C15 1.551(3) yes
C15 O15 1.212(2) yes
C15 N16 1.377(3) yes
C41 O41 1.207(3) ?
C41 O42 1.336(2) ?
O42 C42 1.461(2) ?
C42 C43 1.491(4) ?
C42 H421 0.9700 ?
C42 H422 0.9700 ?
C43 H431 0.9600 ?
C43 H432 0.9600 ?
C43 H433 0.9600 ?
C51 O51 1.198(3) ?
C51 O52 1.324(3) ?
O52 C52 1.459(3) ?
C52 H521 0.9600 ?
C52 H522 0.9600 ?
C52 H523 0.9600 ?

loop_
_geom_torsion_atom_site_label_1
_geom_torsion_atom_site_label_2
_geom_torsion_atom_site_label_3
_geom_torsion_atom_site_label_4
_geom_torsion
_geom_torsion_publ_flag
O17 C1 N2 C3 -169.50(15) yes
N16 C1 N2 C3 -56.5(2) ?
C12 C1 N2 C3 67.9(2) ?
C1 N2 C3 C31 -179.37(17) yes
C1 N2 C3 C4 52.2(2) ?
N2 C3 C4 C41 71.9(2) ?
C31 C3 C4 C41 -54.2(2) ?
N2 C3 C4 C5 -51.4(2) ?
C31 C3 C4 C5 -177.45(18) yes
C41 C4 C5 N16 -73.51(19) ?
C3 C4 C5 N16 52.9(2) ?
C41 C4 C5 C6 167.32(16) yes
C3 C4 C5 C6 -66.3(2) ?
N16 C5 C6 C7 152.10(19) ?
C4 C5 C6 C7 -89.9(2) ?
N16 C5 C6 C11 -30.1(2) ?
C4 C5 C6 C11 87.9(2) ?
C11 C6 C7 C8 -0.4(3) ?
C5 C6 C7 C8 177.4(2) ?
C6 C7 C8 C9 -1.0(4) ?
C7 C8 C9 C10 1.0(4) ?
C8 C9 C10 C11 0.4(4) ?
C9 C10 C11 C6 -1.8(3) ?
C9 C10 C11 C12 174.2(2) ?
C7 C6 C11 C10 1.8(3) ?
C5 C6 C11 C10 -176.01(19) ?
C7 C6 C11 C12 -174.15(19) ?
C5 C6 C11 C12 8.0(3) yes
C10 C11 C12 C1 169.57(19) ?
C6 C11 C12 C1 -14.5(3) yes
C10 C11 C12 C13 -78.6(2) ?
C6 C11 C12 C13 97.3(2) ?
N2 C1 C12 C11 -86.6(2) ?
O17 C1 C12 C11 147.56(16) ?
N16 C1 C12 C11 41.5(2) ?
N2 C1 C12 C13 154.65(17) ?
O17 C1 C12 C13 28.77(18) ?
N16 C1 C12 C13 -77.29(17) ?
C11 C12 C13 C14 -113.71(17) ?
C1 C12 C13 C14 7.27(18) yes
C12 C13 C14 O17 -40.63(18) ?
C12 C13 C14 C51 -164.59(18) ?
C12 C13 C14 C15 65.45(18) ?
O17 C14 C15 O15 -157.8(2) ?
C51 C14 C15 O15 -35.3(3) ?
C13 C14 C15 O15 96.9(2) ?
O17 C14 C15 N16 26.11(19) ?
C51 C14 C15 N16 148.60(18) ?
C13 C14 C15 N16 -79.12(18) ?
O15 C15 N16 C5 -36.5(3) ?
C14 C15 N16 C5 139.57(17) ?
O15 C15 N16 C1 -168.1(2) ?
C14 C15 N16 C1 8.00(19) yes
C6 C5 N16 C15 -66.2(2) ?
C4 C5 N16 C15 173.15(16) yes
C6 C5 N16 C1 62.7(2) ?
C4 C5 N16 C1 -57.91(19) ?
N2 C1 N16 C15 -159.83(17) ?
O17 C1 N16 C15 -40.26(18) ?
C12 C1 N16 C15 69.10(18) ?
N2 C1 N16 C5 62.6(2) ?
O17 C1 N16 C5 -177.84(14) yes
C12 C1 N16 C5 -68.48(18) ?
N2 C1 O17 C14 175.21(16) yes
N16 C1 O17 C14 54.67(16) ?
C12 C1 O17 C14 -54.99(17) ?
C51 C14 O17 C1 -173.48(17) ?
C13 C14 O17 C1 58.66(16) ?
C15 C14 O17 C1 -49.77(17) ?
C3 C4 C41 O41 -23.3(3) ?
C5 C4 C41 O41 101.0(2) ?
C3 C4 C41 O42 157.43(17) ?
C5 C4 C41 O42 -78.3(2) ?
O41 C41 O42 C42 2.6(3) ?
C4 C41 O42 C42 -178.10(17) ?
C41 O42 C42 C43 -174.2(2) ?
O17 C14 C51 O51 27.0(3) ?
C13 C14 C51 O51 144.9(2) ?
C15 C14 C51 O51 -89.5(3) ?
O17 C14 C51 O52 -153.64(17) ?
C13 C14 C51 O52 -35.7(3) ?
C15 C14 C51 O52 89.8(2) ?
O51 C51 O52 C52 3.8(4) ?
C14 C51 O52 C52 -175.60(19) ?
